data_4319776
loop_
_publ_author_name
'Delia M. Ciurtin'
'Yu-Bin Dong'
'Mark D. Smith'
'Tosha Barclay'
'Hans-Conrad zur Loye'

_publ_contact_author_address
;
Department of Chemistry and Biochemistry
University of South Carolina
Columbia, South Carolina 29208
USA
;
_publ_contact_author_email zurloye@sc.edu
_publ_contact_author_fax '803 777 8508'
_publ_contact_author_name 'Professor Hans-Conrad zur Loye'
_publ_contact_author_phone '803 777 6916'
_publ_section_title
;
 Two Versatile N,N'-Bipyridine-Type Ligands for Preparing
 Organic-Inorganic Coordination Polymers: New Cobalt- and
 Nickel-Containing Framework Materials
;
_journal_name_full 'Inorganic Chemistry'
_journal_page_first 2825
_journal_page_last 2834
_journal_paper_doi 10.1021/ic0014336
_journal_volume 40
_journal_year 2001
_chemical_formula_sum 'C30.67 H34 N10 Ni O8'
_chemical_formula_weight 729.38
_chemical_name_systematic
; 
 ? 
;
_space_group_IT_number 15
_symmetry_cell_setting monoclinic
_symmetry_space_group_name_Hall '-C 2yc'
_symmetry_space_group_name_H-M 'C 1 2/c 1'
_atom_sites_solution_hydrogens geom
_atom_sites_solution_primary direct
_atom_sites_solution_secondary difmap
_audit_creation_method SHELXL-97
_cell_angle_alpha 90.00
_cell_angle_beta 116.148(6)
_cell_angle_gamma 90.00
_cell_formula_units_Z 8
_cell_length_a 20.815(8)
_cell_length_b 23.427(9)
_cell_length_c 17.291(6)
_cell_measurement_reflns_used 996
_cell_measurement_temperature 293(2)
_cell_volume 7569(5)
_computing_cell_refinement 'SAINT+ NT V6.02a (Bruker, 1998)'
_computing_data_collection 'SMART NT V5.619 (Bruker, 2000)'
_computing_data_reduction 'SAINT+ NT V6.02a'
_computing_molecular_graphics 'SHELXTL V5.1 (Sheldrick, 1997)'
_computing_publication_material 'SHELXTL V5.1'
_computing_structure_refinement 'SHELXTL V5.1'
_computing_structure_solution 'SHELXTL V5.1 (Sheldrick, 1997)'
_diffrn_ambient_temperature 293(2)
_diffrn_measured_fraction_theta_full 0.994
_diffrn_measured_fraction_theta_max 0.994
_diffrn_radiation_monochromator graphite
_diffrn_radiation_source 'fine-focus sealed tube'
_diffrn_radiation_type MoK\a
_diffrn_radiation_wavelength 0.71073
_diffrn_reflns_av_R_equivalents 0.0865
_diffrn_reflns_av_sigmaI/netI 0.0757
_diffrn_reflns_limit_h_max 25
_diffrn_reflns_limit_h_min -25
_diffrn_reflns_limit_k_max 28
_diffrn_reflns_limit_k_min -28
_diffrn_reflns_limit_l_max 21
_diffrn_reflns_limit_l_min -20
_diffrn_reflns_number 30419
_diffrn_reflns_theta_full 26.12
_diffrn_reflns_theta_max 26.12
_diffrn_reflns_theta_min 1.55
_diffrn_standards_decay_% <1
_exptl_absorpt_coefficient_mu 0.571
_exptl_absorpt_correction_T_max 1.00
_exptl_absorpt_correction_T_min 0.73
_exptl_absorpt_correction_type SADABS
_exptl_crystal_colour green
_exptl_crystal_density_diffrn 1.280
_exptl_crystal_density_method 'not measured'
_exptl_crystal_description block
_exptl_crystal_F_000 3040
_exptl_crystal_size_max 0.63
_exptl_crystal_size_mid 0.46
_exptl_crystal_size_min 0.25
_refine_diff_density_max 1.100
_refine_diff_density_min -0.566
_refine_diff_density_rms 0.123
_refine_ls_extinction_method none
_refine_ls_goodness_of_fit_ref 1.054
_refine_ls_hydrogen_treatment mixed
_refine_ls_matrix_type full
_refine_ls_number_parameters 429
_refine_ls_number_reflns 7511
_refine_ls_number_restraints 0
_refine_ls_restrained_S_all 1.054
_refine_ls_R_factor_all 0.1050
_refine_ls_R_factor_gt 0.0671
_refine_ls_shift/su_max 0.001
_refine_ls_shift/su_mean 0.000
_refine_ls_structure_factor_coef Fsqd
_refine_ls_weighting_details 'calc w=1/[\s^2^(Fo^2^)+(0.1399P)^2^+0.0000P] where P=(Fo^2^+2Fc^2^)/3'
_refine_ls_weighting_scheme calc
_refine_ls_wR_factor_gt 0.2019
_refine_ls_wR_factor_ref 0.2270
_reflns_number_gt 4745
_reflns_number_total 7511
_reflns_threshold_expression >2sigma(I)
_cod_data_source_file ic0014336_5.cif
_cod_data_source_block 2
_cod_database_code 4319776

loop_
_symmetry_equiv_pos_as_xyz
'x, y, z'
'-x, y, -z+1/2'
'x+1/2, y+1/2, z'
'-x+1/2, y+1/2, -z+1/2'
'-x, -y, -z'
'x, -y, z-1/2'
'-x+1/2, -y+1/2, -z'
'x+1/2, -y+1/2, z-1/2'

loop_
_atom_site_label
_atom_site_type_symbol
_atom_site_fract_x
_atom_site_fract_y
_atom_site_fract_z
_atom_site_U_iso_or_equiv
_atom_site_adp_type
_atom_site_occupancy
_atom_site_symmetry_multiplicity
_atom_site_calc_flag
_atom_site_refinement_flags
_atom_site_disorder_assembly
_atom_site_disorder_group
Ni1 Ni 1.0000 0.59973(2) 0.2500 0.0320(2) Uani 1 2 d S . .
Ni2 Ni 0.5000 0.49954(2) 0.2500 0.0409(3) Uani 1 2 d S . .
N1 N 1.06263(18) 0.66660(11) 0.2338(2) 0.0375(8) Uani 1 1 d . . .
N2 N 1.06527(18) 0.53193(12) 0.2402(2) 0.0367(8) Uani 1 1 d . . .
N3 N 1.0648(2) 0.60622(14) 0.4480(2) 0.0487(9) Uani 1 1 d . . .
N4 N 0.42364(19) 0.43826(13) 0.1771(2) 0.0493(10) Uani 1 1 d . . .
N5 N 0.56917(19) 0.56299(12) 0.3312(2) 0.0431(8) Uani 1 1 d . . .
N6 N 0.5833(4) 0.4799(3) 0.1383(4) 0.0994(18) Uani 1 1 d . . .
N11 N 1.2404(2) 0.81746(15) 0.2447(3) 0.0587(11) Uani 1 1 d . . .
N21 N 1.2653(2) 0.86787(15) 0.2223(3) 0.0613(11) Uani 1 1 d . . .
N41 N 0.2798(2) 0.26755(16) 0.0214(3) 0.0672(12) Uani 1 1 d . . .
N51 N 0.7265(2) 0.73164(15) 0.4675(3) 0.0640(12) Uani 1 1 d . . .
O1 O 1.07252(15) 0.60205(11) 0.38005(18) 0.0438(7) Uani 1 1 d . . .
O2 O 1.0061(2) 0.60151(17) 0.4473(3) 0.0783(11) Uani 1 1 d . . .
O3 O 1.1165(3) 0.6146(3) 0.5156(3) 0.1119(17) Uani 1 1 d . . .
O4 O 0.5527(2) 0.50891(15) 0.1713(2) 0.0674(10) Uani 1 1 d . . .
O5 O 0.5754(4) 0.4272(2) 0.1340(5) 0.157(3) Uani 1 1 d . . .
O6 O 0.6272(6) 0.4981(3) 0.1140(7) 0.214(5) Uani 1 1 d . . .
C11 C 1.0292(2) 0.70764(15) 0.1755(3) 0.0448(10) Uani 1 1 d . . .
H11A H 0.9801 0.7048 0.1421 0.054 Uiso 1 1 calc R . .
C12 C 1.0651(3) 0.75412(16) 0.1629(3) 0.0512(11) Uani 1 1 d . . .
H12A H 1.0402 0.7812 0.1210 0.061 Uiso 1 1 calc R . .
C13 C 1.1373(2) 0.75982(15) 0.2125(3) 0.0460(10) Uani 1 1 d . . .
C14 C 1.1716(2) 0.71746(18) 0.2716(3) 0.0526(12) Uani 1 1 d . . .
H14A H 1.2208 0.7193 0.3056 0.063 Uiso 1 1 calc R . .
C15 C 1.1330(2) 0.67260(16) 0.2802(3) 0.0469(11) Uani 1 1 d . . .
H15A H 1.1574 0.6447 0.3208 0.056 Uiso 1 1 calc R . .
C16 C 1.1742(3) 0.80973(18) 0.1997(3) 0.0541(12) Uani 1 1 d . . .
H16A H 1.1482 0.8363 0.1574 0.065 Uiso 1 1 calc R . .
C21 C 1.1308(2) 0.51971(17) 0.3002(3) 0.0463(11) Uani 1 1 d . . .
H21A H 1.1516 0.5439 0.3475 0.056 Uiso 1 1 calc R . .
C22 C 1.1697(2) 0.47268(17) 0.2959(3) 0.0518(11) Uani 1 1 d . . .
H22A H 1.2158 0.4663 0.3387 0.062 Uiso 1 1 calc R . .
C23 C 1.1395(2) 0.43574(16) 0.2279(3) 0.0462(10) Uani 1 1 d . . .
C24 C 1.0716(3) 0.44855(17) 0.1639(3) 0.0520(12) Uani 1 1 d . . .
H24A H 1.0503 0.4256 0.1152 0.062 Uiso 1 1 calc R . .
C25 C 1.0364(3) 0.49573(15) 0.1738(3) 0.0476(11) Uani 1 1 d . . .
H25A H 0.9900 0.5028 0.1321 0.057 Uiso 1 1 calc R . .
C26 C 1.3237(3) 0.88431(18) 0.2814(3) 0.0527(12) Uani 1 1 d . . .
H26A H 1.3443 0.8635 0.3323 0.063 Uiso 1 1 calc R . .
C41 C 0.3554(2) 0.44669(16) 0.1587(3) 0.0516(12) Uani 1 1 d . . .
H41A H 0.3430 0.4807 0.1763 0.062 Uiso 1 1 calc R . .
C42 C 0.3020(3) 0.40805(17) 0.1151(3) 0.0542(12) Uani 1 1 d . . .
H42A H 0.2549 0.4165 0.1029 0.065 Uiso 1 1 calc R . .
C43 C 0.3189(2) 0.35644(17) 0.0895(3) 0.0552(12) Uani 1 1 d . . .
C44 C 0.3909(3) 0.34727(19) 0.1100(4) 0.0726(17) Uani 1 1 d . . .
H44A H 0.4051 0.3130 0.0953 0.087 Uiso 1 1 calc R . .
C45 C 0.4404(3) 0.38861(18) 0.1519(4) 0.0658(15) Uani 1 1 d . . .
H45A H 0.4878 0.3820 0.1633 0.079 Uiso 1 1 calc R . .
C46 C 0.2638(3) 0.31435(19) 0.0439(3) 0.0614(14) Uani 1 1 d . . .
H46A H 0.2164 0.3221 0.0313 0.074 Uiso 1 1 calc R . .
C51 C 0.5910(3) 0.60743(16) 0.2998(3) 0.0496(11) Uani 1 1 d . . .
H51A H 0.5756 0.6098 0.2406 0.059 Uiso 1 1 calc R . .
C52 C 0.6350(3) 0.64940(17) 0.3511(3) 0.0526(12) Uani 1 1 d . . .
H52A H 0.6476 0.6802 0.3266 0.063 Uiso 1 1 calc R . .
C53 C 0.6605(2) 0.64570(16) 0.4394(3) 0.0489(11) Uani 1 1 d . . .
C54 C 0.6388(3) 0.59979(17) 0.4724(3) 0.0523(12) Uani 1 1 d . . .
H54A H 0.6546 0.5960 0.5316 0.063 Uiso 1 1 calc R . .
C55 C 0.5931(2) 0.55974(16) 0.4164(3) 0.0495(11) Uani 1 1 d . . .
H55A H 0.5785 0.5292 0.4391 0.059 Uiso 1 1 calc R . .
C56 C 0.7097(3) 0.68861(18) 0.4974(3) 0.0571(13) Uani 1 1 d . . .
H56A H 0.7285 0.6837 0.5567 0.068 Uiso 1 1 calc R . .
OS1 O 0.7861(8) 0.5373(6) 0.3916(11) 0.257(6) Uani 1 1 d . . .
CS1 C 0.8082(10) 0.5831(8) 0.3600(11) 0.196(7) Uani 1 1 d . . .
HS1A H 0.8436 0.5703 0.3417 0.235 Uiso 1 1 calc R . .
HS1B H 0.7677 0.5980 0.3099 0.235 Uiso 1 1 calc R . .
CS2 C 0.8362(8) 0.6247(6) 0.4179(14) 0.182(6) Uani 1 1 d . . .
HS2A H 0.8021 0.6556 0.4059 0.219 Uiso 1 1 calc R . .
HS2B H 0.8791 0.6397 0.4166 0.219 Uiso 1 1 calc R . .
CS3 C 0.8549(9) 0.5968(11) 0.5104(10) 0.227(8) Uani 1 1 d . . .
HS3A H 0.9055 0.5987 0.5494 0.273 Uiso 1 1 calc R . .
HS3B H 0.8270 0.6131 0.5374 0.273 Uiso 1 1 calc R . .
CS4 C 0.8326(12) 0.5416(9) 0.4792(12) 0.258(10) Uani 1 1 d . . .
HS4A H 0.8748 0.5188 0.4906 0.309 Uiso 1 1 calc R . .
HS4B H 0.8094 0.5249 0.5116 0.309 Uiso 1 1 calc R . .
OS2 O 0.9479(9) 0.8654(7) 0.9425(12) 0.344(12) Uiso 0.667(12) 1 d PG A 1
CS5 C 0.9856(8) 0.8129(9) 0.9673(11) 0.220(10) Uiso 0.667(12) 1 d PG A 1
HS5A H 1.0237 0.8119 0.9495 0.265 Uiso 0.667(12) 1 calc PR A 1
HS5B H 1.0067 0.8086 1.0294 0.265 Uiso 0.667(12) 1 calc PR A 1
CS6 C 0.9362(10) 0.7680(6) 0.9270(14) 0.300(14) Uiso 0.667(12) 1 d PG A 1
HS6A H 0.9512 0.7460 0.8902 0.361 Uiso 0.667(12) 1 calc PR A 1
HS6B H 0.9341 0.7427 0.9701 0.361 Uiso 0.667(12) 1 calc PR A 1
CS7 C 0.8680(9) 0.7928(6) 0.8772(13) 0.304(16) Uiso 0.667(12) 1 d PG A 1
HS7A H 0.8509 0.7824 0.8170 0.365 Uiso 0.667(12) 1 calc PR A 1
HS7B H 0.8338 0.7791 0.8970 0.365 Uiso 0.667(12) 1 calc PR A 1
CS8 C 0.8753(8) 0.8530(6) 0.8868(9) 0.305(16) Uiso 0.667(12) 1 d PG A 1
HS8A H 0.8445 0.8676 0.9111 0.365 Uiso 0.667(12) 1 calc PR A 1
HS8B H 0.8616 0.8709 0.8312 0.365 Uiso 0.667(12) 1 calc PR A 1
OS21 O 0.7968(11) 0.8982(9) 0.8796(16) 0.216(14) Uiso 0.333(12) 1 d PG A 2
HOA H 0.8239 0.9409 0.9069 0.259 Uiso 0.333(12) 1 d PR A 2
HOB H 0.8347 0.8688 0.8667 0.259 Uiso 0.333(12) 1 d PR A 2

loop_
_atom_site_aniso_label
_atom_site_aniso_U_11
_atom_site_aniso_U_22
_atom_site_aniso_U_33
_atom_site_aniso_U_23
_atom_site_aniso_U_13
_atom_site_aniso_U_12
Ni1 0.0308(4) 0.0209(3) 0.0441(4) 0.000 0.0165(3) 0.000
Ni2 0.0361(5) 0.0198(3) 0.0484(5) 0.000 0.0017(4) 0.000
N1 0.042(2) 0.0253(14) 0.0456(19) 0.0004(13) 0.0200(17) 0.0000(13)
N2 0.0398(19) 0.0257(14) 0.0444(19) 0.0014(13) 0.0184(16) 0.0031(13)
N3 0.048(2) 0.0480(19) 0.045(2) -0.0024(15) 0.016(2) -0.0058(16)
N4 0.040(2) 0.0276(15) 0.062(2) -0.0068(14) 0.0055(18) 0.0000(14)
N5 0.044(2) 0.0244(14) 0.048(2) -0.0002(13) 0.0076(17) -0.0048(13)
N6 0.112(5) 0.078(4) 0.104(4) -0.009(3) 0.043(4) -0.007(3)
N11 0.062(3) 0.0436(18) 0.068(3) 0.0065(17) 0.026(2) -0.0232(18)
N21 0.069(3) 0.0429(19) 0.070(3) 0.0057(18) 0.029(2) -0.0250(19)
N41 0.051(3) 0.046(2) 0.092(3) -0.026(2) 0.020(2) -0.0201(17)
N51 0.069(3) 0.047(2) 0.057(2) -0.0183(18) 0.011(2) -0.0267(19)
O1 0.0414(17) 0.0462(15) 0.0438(17) -0.0005(12) 0.0189(15) 0.0042(12)
O2 0.058(2) 0.116(3) 0.072(3) 0.004(2) 0.038(2) 0.002(2)
O3 0.079(3) 0.189(5) 0.052(2) -0.022(3) 0.015(2) -0.040(3)
O4 0.067(2) 0.068(2) 0.068(2) -0.0017(17) 0.031(2) 0.0273(17)
O5 0.193(7) 0.095(4) 0.225(7) -0.041(4) 0.132(6) -0.010(4)
O6 0.290(12) 0.179(7) 0.299(12) -0.058(6) 0.246(11) -0.049(6)
C11 0.037(2) 0.0371(19) 0.056(3) 0.0055(17) 0.017(2) -0.0015(16)
C12 0.052(3) 0.0335(19) 0.063(3) 0.0122(18) 0.021(2) -0.0020(18)
C13 0.052(3) 0.0323(18) 0.056(3) -0.0006(17) 0.025(2) -0.0118(17)
C14 0.038(3) 0.048(2) 0.063(3) 0.004(2) 0.014(2) -0.0112(19)
C15 0.036(2) 0.036(2) 0.060(3) 0.0090(18) 0.014(2) -0.0039(17)
C16 0.054(3) 0.042(2) 0.068(3) 0.007(2) 0.028(3) -0.013(2)
C21 0.042(3) 0.0365(19) 0.054(3) -0.0086(18) 0.015(2) 0.0033(17)
C22 0.041(3) 0.046(2) 0.059(3) -0.002(2) 0.014(2) 0.0144(19)
C23 0.052(3) 0.038(2) 0.053(3) 0.0027(18) 0.027(2) 0.0137(18)
C24 0.055(3) 0.041(2) 0.051(3) -0.0078(18) 0.016(2) 0.0149(19)
C25 0.048(3) 0.038(2) 0.048(2) -0.0011(17) 0.013(2) 0.0103(17)
C26 0.058(3) 0.042(2) 0.056(3) 0.0015(19) 0.023(3) -0.020(2)
C41 0.041(3) 0.0333(19) 0.067(3) -0.0095(18) 0.012(2) 0.0010(17)
C42 0.038(3) 0.042(2) 0.072(3) -0.013(2) 0.014(2) -0.0029(18)
C43 0.044(3) 0.037(2) 0.073(3) -0.015(2) 0.016(2) -0.0116(18)
C44 0.049(3) 0.037(2) 0.117(5) -0.029(3) 0.023(3) -0.005(2)
C45 0.043(3) 0.041(2) 0.099(4) -0.024(2) 0.018(3) -0.0054(19)
C46 0.045(3) 0.045(2) 0.081(4) -0.016(2) 0.015(3) -0.014(2)
C51 0.059(3) 0.0339(19) 0.042(2) 0.0013(17) 0.010(2) -0.0107(18)
C52 0.059(3) 0.038(2) 0.054(3) 0.0025(18) 0.018(2) -0.0149(19)
C53 0.049(3) 0.040(2) 0.049(3) -0.0109(18) 0.014(2) -0.0123(18)
C54 0.062(3) 0.048(2) 0.043(2) -0.0077(18) 0.019(2) -0.013(2)
C55 0.054(3) 0.037(2) 0.046(3) 0.0025(17) 0.011(2) -0.0105(18)
C56 0.061(3) 0.047(2) 0.056(3) -0.015(2) 0.019(3) -0.020(2)
OS1 0.336(17) 0.223(12) 0.237(13) -0.011(10) 0.150(13) -0.063(11)
CS1 0.253(18) 0.183(14) 0.233(17) 0.023(13) 0.181(15) 0.068(13)
CS2 0.163(11) 0.136(10) 0.32(2) 0.043(12) 0.177(15) 0.029(8)
CS3 0.162(13) 0.32(2) 0.158(14) -0.018(16) 0.029(10) -0.008(14)
CS4 0.36(3) 0.211(17) 0.130(12) 0.057(12) 0.040(15) 0.052(17)

loop_
_atom_type_symbol
_atom_type_description
_atom_type_scat_dispersion_real
_atom_type_scat_dispersion_imag
_atom_type_scat_source
C C 0.0033 0.0016 'International Tables Vol C Tables 4.2.6.8 and 6.1.1.4'
H H 0.0000 0.0000 'International Tables Vol C Tables 4.2.6.8 and 6.1.1.4'
N N 0.0061 0.0033 'International Tables Vol C Tables 4.2.6.8 and 6.1.1.4'
O O 0.0106 0.0060 'International Tables Vol C Tables 4.2.6.8 and 6.1.1.4'
Ni Ni 0.3393 1.1124 'International Tables Vol C Tables 4.2.6.8 and 6.1.1.4'

loop_
_geom_angle_atom_site_label_1
_geom_angle_atom_site_label_2
_geom_angle_atom_site_label_3
_geom_angle
_geom_angle_site_symmetry_1
_geom_angle_site_symmetry_3
_geom_angle_publ_flag
O1 Ni1 O1 177.01(14) 2_755 . ?
O1 Ni1 N1 85.90(12) 2_755 2_755 ?
O1 Ni1 N1 91.91(12) . 2_755 ?
O1 Ni1 N1 91.91(12) 2_755 . ?
O1 Ni1 N1 85.90(12) . . ?
N1 Ni1 N1 85.52(17) 2_755 . ?
O1 Ni1 N2 85.53(12) 2_755 2_755 ?
O1 Ni1 N2 96.70(12) . 2_755 ?
N1 Ni1 N2 95.07(12) 2_755 2_755 ?
N1 Ni1 N2 177.31(12) . 2_755 ?
O1 Ni1 N2 96.70(12) 2_755 . ?
O1 Ni1 N2 85.53(12) . . ?
N1 Ni1 N2 177.31(12) 2_755 . ?
N1 Ni1 N2 95.07(12) . . ?
N2 Ni1 N2 84.46(17) 2_755 . ?
N4 Ni2 N4 93.75(18) . 2_655 ?
N4 Ni2 O4 98.97(16) . . ?
N4 Ni2 O4 89.25(15) 2_655 . ?
N4 Ni2 O4 89.25(15) . 2_655 ?
N4 Ni2 O4 98.97(16) 2_655 2_655 ?
O4 Ni2 O4 168.00(18) . 2_655 ?
N4 Ni2 N5 173.08(15) . . ?
N4 Ni2 N5 88.18(13) 2_655 . ?
O4 Ni2 N5 87.69(15) . . ?
O4 Ni2 N5 83.88(14) 2_655 . ?
N4 Ni2 N5 88.18(13) . 2_655 ?
N4 Ni2 N5 173.08(15) 2_655 2_655 ?
O4 Ni2 N5 83.88(14) . 2_655 ?
O4 Ni2 N5 87.69(15) 2_655 2_655 ?
N5 Ni2 N5 90.69(17) . 2_655 ?
C15 N1 C11 116.4(3) . . ?
C15 N1 Ni1 124.9(3) . . ?
C11 N1 Ni1 118.7(3) . . ?
C21 N2 C25 116.8(3) . . ?
C21 N2 Ni1 124.4(3) . . ?
C25 N2 Ni1 118.5(3) . . ?
O3 N3 O2 119.1(5) . . ?
O3 N3 O1 119.4(4) . . ?
O2 N3 O1 121.5(4) . . ?
C41 N4 C45 117.1(4) . . ?
C41 N4 Ni2 119.3(3) . . ?
C45 N4 Ni2 123.5(3) . . ?
C55 N5 C51 117.6(3) . . ?
C55 N5 Ni2 120.5(3) . . ?
C51 N5 Ni2 121.9(3) . . ?
O4 N6 O6 125.2(7) . . ?
O4 N6 O5 119.7(7) . . ?
O6 N6 O5 114.8(8) . . ?
C16 N11 N21 112.6(4) . . ?
C26 N21 N11 112.0(4) . . ?
C46 N41 N41 112.4(5) . 7 ?
C56 N51 N51 112.6(5) . 7_666 ?
N3 O1 Ni1 132.8(3) . . ?
N6 O4 Ni2 140.0(4) . . ?
N1 C11 C12 122.8(4) . . ?
C13 C12 C11 119.7(4) . . ?
C12 C13 C14 117.5(4) . . ?
C12 C13 C16 119.0(4) . . ?
C14 C13 C16 123.5(4) . . ?
C15 C14 C13 119.7(4) . . ?
N1 C15 C14 123.9(4) . . ?
N11 C16 C13 121.5(4) . . ?
N2 C21 C22 123.4(4) . . ?
C23 C22 C21 119.4(4) . . ?
C22 C23 C24 117.9(4) . . ?
C22 C23 C26 123.1(4) . 4_745 ?
C24 C23 C26 119.0(4) . 4_745 ?
C25 C24 C23 119.0(4) . . ?
N2 C25 C24 123.5(4) . . ?
N21 C26 C23 121.7(4) . 4_755 ?
N4 C41 C42 123.8(4) . . ?
C41 C42 C43 119.5(4) . . ?
C42 C43 C44 116.6(4) . . ?
C42 C43 C46 120.9(4) . . ?
C44 C43 C46 122.4(4) . . ?
C45 C44 C43 120.0(4) . . ?
N4 C45 C44 122.9(5) . . ?
N41 C46 C43 120.4(5) . . ?
N5 C51 C52 122.9(4) . . ?
C51 C52 C53 119.5(4) . . ?
C52 C53 C54 118.0(4) . . ?
C52 C53 C56 121.6(4) . . ?
C54 C53 C56 120.4(4) . . ?
C55 C54 C53 119.1(4) . . ?
N5 C55 C54 122.9(4) . . ?
N51 C56 C53 120.4(4) . . ?
CS1 OS1 CS4 100.5(14) . . ?
CS2 CS1 OS1 112.6(14) . . ?
CS1 CS2 CS3 106.5(13) . . ?
CS4 CS3 CS2 95.7(13) . . ?
OS1 CS4 CS3 115.9(14) . . ?
CS5 OS2 CS8 108.0 . . ?
CS6 CS5 OS2 108.0 . . ?
CS7 CS6 CS5 108.0 . . ?
CS8 CS7 CS6 108.0 . . ?
CS7 CS8 OS2 108.0 . . ?

loop_
_geom_bond_atom_site_label_1
_geom_bond_atom_site_label_2
_geom_bond_distance
_geom_bond_site_symmetry_2
_geom_bond_publ_flag
Ni1 O1 2.085(3) 2_755 ?
Ni1 O1 2.085(3) . ?
Ni1 N1 2.134(3) 2_755 ?
Ni1 N1 2.134(3) . ?
Ni1 N2 2.145(3) 2_755 ?
Ni1 N2 2.145(3) . ?
Ni2 N4 2.100(3) . ?
Ni2 N4 2.100(3) 2_655 ?
Ni2 O4 2.102(4) . ?
Ni2 O4 2.102(4) 2_655 ?
Ni2 N5 2.115(3) . ?
Ni2 N5 2.115(3) 2_655 ?
N1 C15 1.331(5) . ?
N1 C11 1.344(5) . ?
N2 C21 1.331(5) . ?
N2 C25 1.338(5) . ?
N3 O3 1.206(5) . ?
N3 O2 1.222(5) . ?
N3 O1 1.259(5) . ?
N4 C41 1.326(6) . ?
N4 C45 1.342(5) . ?
N5 C55 1.333(5) . ?
N5 C51 1.343(5) . ?
N6 O4 1.230(8) . ?
N6 O6 1.238(9) . ?
N6 O5 1.243(7) . ?
N11 C16 1.261(6) . ?
N11 N21 1.411(5) . ?
N21 C26 1.255(6) . ?
N41 C46 1.256(6) . ?
N41 N41 1.399(7) 7 ?
N51 C56 1.251(6) . ?
N51 N51 1.412(7) 7_666 ?
C11 C12 1.391(6) . ?
C12 C13 1.370(6) . ?
C13 C14 1.377(6) . ?
C13 C16 1.468(5) . ?
C14 C15 1.371(6) . ?
C21 C22 1.389(6) . ?
C22 C23 1.369(6) . ?
C23 C24 1.391(6) . ?
C23 C26 1.474(5) 4_745 ?
C24 C25 1.378(5) . ?
C26 C23 1.474(5) 4_755 ?
C41 C42 1.372(6) . ?
C42 C43 1.386(6) . ?
C43 C44 1.394(7) . ?
C43 C46 1.454(6) . ?
C44 C45 1.366(6) . ?
C51 C52 1.370(6) . ?
C52 C53 1.380(6) . ?
C53 C54 1.385(6) . ?
C53 C56 1.469(6) . ?
C54 C55 1.382(6) . ?
OS1 CS1 1.370(16) . ?
OS1 CS4 1.397(17) . ?
CS1 CS2 1.334(17) . ?
CS2 CS3 1.609(18) . ?
CS3 CS4 1.399(18) . ?
OS2 CS5 1.4200 . ?
OS2 CS8 1.4200 . ?
CS5 CS6 1.4200 . ?
CS6 CS7 1.4200 . ?
CS7 CS8 1.4200 . ?
